data_4308565
loop_
_publ_author_name
'Zheng He'
'En-Qing Gao'
'Zhe-Ming Wang'
'Chun-Hua Yan'
'Mohamedally Kurmoo'

_publ_contact_author_address
;
State Key Lab of Rare Earth Materials Chemistry and Applications & 
PKU-HKU Joint Lab on Rare Earth Materials and Bioinorganic Chemistry, 
College of Chemistry and Molecular Engineering, 
Peking University, 
Beijing 100871, 
China
;
_publ_contact_author_email chyan@chem.pku.edu.cn
_publ_contact_author_fax 86-(10)-62754179
_publ_contact_author_name 'Prof. Chun-Hua Yan'
_publ_contact_author_phone 86-(10)-62754179
_publ_section_title
;
Coordination Polymers Based on Inorganic Lanthanide(III) Sulfate Skeletons
and an Organic Isonicotinate N-oxide Connector: Segregation into Three
Structural Types by the Lanthanide Contraction Effect
;
_journal_name_full 'Inorganic Chemistry'
_journal_page_first 862
_journal_page_last 874
_journal_paper_doi 10.1021/ic0487575
_journal_volume 44
_journal_year 2005
_chemical_formula_sum 'C6 H6 La N O8 S'
_chemical_formula_weight 391.09
_chemical_name_systematic
; 
 ? 
;
_space_group_IT_number 2
_symmetry_cell_setting triclinic
_symmetry_space_group_name_Hall '-P 1'
_symmetry_space_group_name_H-M 'P -1'
_atom_sites_solution_hydrogens geom
_atom_sites_solution_primary direct
_atom_sites_solution_secondary difmap
_audit_creation_method SHELXL-97
_cell_angle_alpha 77.323(2)
_cell_angle_beta 87.664(2)
_cell_angle_gamma 89.533(3)
_cell_formula_units_Z 2
_cell_length_a 6.6774(3)
_cell_length_b 7.3389(4)
_cell_length_c 10.4329(6)
_cell_measurement_reflns_used 12470
_cell_measurement_temperature 293(2)
_cell_measurement_theta_max 27.48
_cell_measurement_theta_min 3.58
_cell_volume 498.38(5)
_computing_cell_refinement 'HKL Scalepack (Otwinowski & Minor, 1997)'
_computing_data_collection 'KappaCCD (Nonius B. V., 1998)'
_computing_data_reduction 'HKL Denzo (Otwinowski & Minor, 1997) & maXus (Mackay et al., 1998)'
_computing_molecular_graphics 'Bruker SHELXTL V5.1 (Sheldrick, 1998)'
_computing_publication_material 'SHELXL-97 (Sheldrick, 1997)'
_computing_structure_refinement 'SHELXL-97 (Sheldrick, 1997)'
_computing_structure_solution 'SHELXS-97 (Sheldrick, 1997)'
_diffrn_ambient_temperature 293(2)
_diffrn_detector_area_resol_mean 0.76
_diffrn_measured_fraction_theta_full 0.997
_diffrn_measured_fraction_theta_max 0.997
_diffrn_measurement_device_type 'NONIUS KappaCCD Diffractometer'
_diffrn_measurement_method CCD
_diffrn_radiation_monochromator graphite
_diffrn_radiation_source 'fine-focus sealed tube'
_diffrn_radiation_type MoK\a
_diffrn_radiation_wavelength 0.71073
_diffrn_reflns_av_R_equivalents 0.0696
_diffrn_reflns_av_sigmaI/netI 0.0837
_diffrn_reflns_limit_h_max 8
_diffrn_reflns_limit_h_min -8
_diffrn_reflns_limit_k_max 9
_diffrn_reflns_limit_k_min -9
_diffrn_reflns_limit_l_max 13
_diffrn_reflns_limit_l_min -13
_diffrn_reflns_number 9648
_diffrn_reflns_theta_full 27.48
_diffrn_reflns_theta_max 27.48
_diffrn_reflns_theta_min 3.58
_diffrn_standards_decay_% 0
_exptl_absorpt_coefficient_mu 4.528
_exptl_absorpt_correction_T_max 0.734
_exptl_absorpt_correction_T_min 0.648
_exptl_absorpt_correction_type empirical
_exptl_absorpt_process_details '(Blessing, 1995, 1997)'
_exptl_crystal_colour colorless
_exptl_crystal_density_diffrn 2.606
_exptl_crystal_density_method 'not measured'
_exptl_crystal_description block
_exptl_crystal_F_000 372
_exptl_crystal_size_max 0.10
_exptl_crystal_size_mid 0.07
_exptl_crystal_size_min 0.07
_refine_diff_density_max 0.734
_refine_diff_density_min -1.108
_refine_diff_density_rms 0.176
_refine_ls_extinction_coef 0.0066(8)
_refine_ls_extinction_expression Fc^*^=kFc[1+0.001xFc^2^\l^3^/sin(2\q)]^-1/4^
_refine_ls_extinction_method SHELXL
_refine_ls_goodness_of_fit_ref 0.927
_refine_ls_hydrogen_treatment mixed
_refine_ls_matrix_type full
_refine_ls_number_parameters 163
_refine_ls_number_reflns 2287
_refine_ls_number_restraints 0
_refine_ls_restrained_S_all 0.927
_refine_ls_R_factor_all 0.0527
_refine_ls_R_factor_gt 0.0327
_refine_ls_shift/su_max 0.001
_refine_ls_shift/su_mean 0.000
_refine_ls_structure_factor_coef Fsqd
_refine_ls_weighting_details 'calc w=1/[\s^2^(Fo^2^)+(0.0141P)^2^+0.0000P] where P=(Fo^2^+2Fc^2^)/3'
_refine_ls_weighting_scheme calc
_refine_ls_wR_factor_gt 0.0490
_refine_ls_wR_factor_ref 0.0515
_reflns_number_gt 1776
_reflns_number_total 2287
_reflns_threshold_expression >2sigma(I)
_cod_data_source_file ic0487575si20040906_123354_01.cif
_cod_data_source_block 1
_cod_database_code 4308565

loop_
_symmetry_equiv_pos_as_xyz
'x, y, z'
'-x, -y, -z'

loop_
_atom_site_label
_atom_site_type_symbol
_atom_site_fract_x
_atom_site_fract_y
_atom_site_fract_z
_atom_site_U_iso_or_equiv
_atom_site_adp_type
_atom_site_occupancy
_atom_site_symmetry_multiplicity
_atom_site_calc_flag
_atom_site_refinement_flags
_atom_site_disorder_assembly
_atom_site_disorder_group
La1 La 0.32568(4) 0.73853(4) 0.01605(3) 0.01854(11) Uani 1 1 d . . .
C1 C 0.2820(6) 0.5389(6) -0.3843(4) 0.0207(10) Uani 1 1 d . . .
C2 C 0.2593(7) 0.7234(6) -0.4473(4) 0.0282(11) Uani 1 1 d . . .
H2A H 0.2717 0.8160 -0.3999 0.034 Uiso 1 1 calc R . .
C3 C 0.2188(7) 0.7734(7) -0.5782(5) 0.0298(11) Uani 1 1 d . . .
H3A H 0.2085 0.8987 -0.6198 0.036 Uiso 1 1 calc R . .
C4 C 0.2180(6) 0.4565(6) -0.5893(4) 0.0233(10) Uani 1 1 d . . .
H4A H 0.2028 0.3658 -0.6380 0.028 Uiso 1 1 calc R . .
C5 C 0.2651(6) 0.4052(6) -0.4593(4) 0.0230(10) Uani 1 1 d . . .
H5A H 0.2860 0.2800 -0.4212 0.028 Uiso 1 1 calc R . .
C6 C 0.3285(6) 0.4923(6) -0.2423(4) 0.0221(10) Uani 1 1 d . . .
N1 N 0.1939(5) 0.6385(5) -0.6459(3) 0.0235(9) Uani 1 1 d . . .
O1 O 0.2741(4) 0.6091(4) -0.1774(3) 0.0285(7) Uani 1 1 d . . .
O2 O 0.4246(4) 0.3421(4) -0.1976(3) 0.0237(7) Uani 1 1 d . . .
O3 O 0.1385(4) 0.6869(4) -0.7697(3) 0.0292(7) Uani 1 1 d . . .
O4 O 0.6541(4) 0.9327(4) -0.0669(3) 0.0220(7) Uani 1 1 d . . .
O5 O 0.6670(4) 0.6184(4) -0.0841(3) 0.0247(7) Uani 1 1 d . . .
O6 O 0.9568(4) 0.7573(4) -0.0087(3) 0.0282(7) Uani 1 1 d . . .
O7 O 0.8716(4) 0.8463(4) -0.2363(3) 0.0271(7) Uani 1 1 d . . .
O8 O 0.2524(6) 0.9928(6) -0.1953(4) 0.0316(9) Uani 1 1 d . . .
S1 S 0.79419(15) 0.78863(15) -0.10096(10) 0.0212(3) Uani 1 1 d . . .
HW1 H 0.263(8) 1.082(7) -0.193(5) 0.028(19) Uiso 1 1 d . . .
HW2 H 0.131(9) 0.968(8) -0.204(6) 0.07(2) Uiso 1 1 d . . .

loop_
_atom_site_aniso_label
_atom_site_aniso_U_11
_atom_site_aniso_U_22
_atom_site_aniso_U_33
_atom_site_aniso_U_23
_atom_site_aniso_U_13
_atom_site_aniso_U_12
La1 0.02006(16) 0.01868(16) 0.01735(15) -0.00487(10) -0.00160(9) 0.00104(10)
C1 0.022(2) 0.022(3) 0.017(2) -0.002(2) 0.0026(18) 0.0004(19)
C2 0.038(3) 0.027(3) 0.021(3) -0.007(2) -0.005(2) 0.000(2)
C3 0.036(3) 0.024(3) 0.030(3) -0.004(2) -0.008(2) 0.001(2)
C4 0.025(2) 0.024(3) 0.022(2) -0.008(2) 0.0017(19) -0.001(2)
C5 0.019(2) 0.025(3) 0.024(2) -0.002(2) 0.0012(19) 0.0029(19)
C6 0.022(2) 0.024(3) 0.022(2) -0.007(2) 0.0003(19) -0.007(2)
N1 0.0217(19) 0.031(2) 0.017(2) -0.0048(18) 0.0007(16) 0.0014(17)
O1 0.0382(19) 0.0244(18) 0.0251(17) -0.0092(15) -0.0092(14) 0.0060(15)
O2 0.0284(16) 0.0236(18) 0.0205(17) -0.0072(14) -0.0041(13) 0.0010(14)
O3 0.0291(17) 0.041(2) 0.0162(16) -0.0036(15) -0.0037(13) 0.0045(15)
O4 0.0202(15) 0.0203(17) 0.0271(17) -0.0092(14) 0.0013(13) 0.0038(13)
O5 0.0261(16) 0.0181(17) 0.0299(18) -0.0056(14) -0.0001(13) -0.0002(13)
O6 0.0249(16) 0.035(2) 0.0272(18) -0.0098(15) -0.0121(14) 0.0026(14)
O7 0.0295(17) 0.0307(19) 0.0189(16) -0.0011(14) 0.0020(13) -0.0002(14)
O8 0.036(2) 0.024(2) 0.036(2) -0.0048(18) -0.0111(16) -0.0063(19)
S1 0.0214(6) 0.0206(6) 0.0218(6) -0.0053(5) -0.0007(5) -0.0003(5)

loop_
_atom_type_symbol
_atom_type_description
_atom_type_scat_dispersion_real
_atom_type_scat_dispersion_imag
_atom_type_scat_source
C C 0.0033 0.0016 'International Tables Vol C Tables 4.2.6.8 and 6.1.1.4'
H H 0.0000 0.0000 'International Tables Vol C Tables 4.2.6.8 and 6.1.1.4'
N N 0.0061 0.0033 'International Tables Vol C Tables 4.2.6.8 and 6.1.1.4'
O O 0.0106 0.0060 'International Tables Vol C Tables 4.2.6.8 and 6.1.1.4'
S S 0.1246 0.1234 'International Tables Vol C Tables 4.2.6.8 and 6.1.1.4'
La La -0.2871 2.4523 'International Tables Vol C Tables 4.2.6.8 and 6.1.1.4'

loop_
_geom_angle_atom_site_label_1
_geom_angle_atom_site_label_2
_geom_angle_atom_site_label_3
_geom_angle
_geom_angle_site_symmetry_1
_geom_angle_site_symmetry_3
_geom_angle_publ_flag
O1 La1 O3 130.56(10) . 1_556 ?
O1 La1 O6 76.17(10) . 1_455 ?
O3 La1 O6 67.68(9) 1_556 1_455 ?
O1 La1 O2 131.69(10) . 2_665 ?
O3 La1 O2 71.63(9) 1_556 2_665 ?
O6 La1 O2 139.11(10) 1_455 2_665 ?
O1 La1 O5 70.98(10) . 2_665 ?
O3 La1 O5 79.35(10) 1_556 2_665 ?
O6 La1 O5 94.62(9) 1_455 2_665 ?
O2 La1 O5 73.85(9) 2_665 2_665 ?
O1 La1 O4 136.74(10) . 2_675 ?
O3 La1 O4 79.16(9) 1_556 2_675 ?
O6 La1 O4 93.22(9) 1_455 2_675 ?
O2 La1 O4 82.88(9) 2_665 2_675 ?
O5 La1 O4 152.28(9) 2_665 2_675 ?
O1 La1 O8 66.57(11) . . ?
O3 La1 O8 126.79(11) 1_556 . ?
O6 La1 O8 71.68(11) 1_455 . ?
O2 La1 O8 141.28(11) 2_665 . ?
O5 La1 O8 137.34(11) 2_665 . ?
O4 La1 O8 70.27(11) 2_675 . ?
O1 La1 O4 98.94(9) . . ?
O3 La1 O4 130.40(9) 1_556 . ?
O6 La1 O4 140.43(9) 1_455 . ?
O2 La1 O4 72.64(9) 2_665 . ?
O5 La1 O4 121.32(9) 2_665 . ?
O4 La1 O4 63.22(10) 2_675 . ?
O8 La1 O4 70.53(11) . . ?
O1 La1 O5 66.94(9) . . ?
O3 La1 O5 137.88(9) 1_556 . ?
O6 La1 O5 143.04(9) 1_455 . ?
O2 La1 O5 71.30(9) 2_665 . ?
O5 La1 O5 71.76(9) 2_665 . ?
O4 La1 O5 114.99(8) 2_675 . ?
O8 La1 O5 94.91(11) . . ?
O4 La1 O5 52.43(8) . . ?
O1 La1 S1 83.88(7) . . ?
O3 La1 S1 138.97(7) 1_556 . ?
O6 La1 S1 152.85(7) 1_455 . ?
O2 La1 S1 68.01(7) 2_665 . ?
O5 La1 S1 96.09(6) 2_665 . ?
O4 La1 S1 88.78(6) 2_675 . ?
O8 La1 S1 83.63(9) . . ?
O4 La1 S1 26.23(6) . . ?
O5 La1 S1 26.32(6) . . ?
C2 C1 C5 117.3(4) . . ?
C2 C1 C6 119.4(4) . . ?
C5 C1 C6 123.3(4) . . ?
C3 C2 C1 121.5(4) . . ?
N1 C3 C2 119.2(4) . . ?
N1 C4 C5 119.8(4) . . ?
C4 C5 C1 120.6(4) . . ?
O1 C6 O2 125.3(4) . . ?
O1 C6 C1 116.0(4) . . ?
O2 C6 C1 118.7(4) . . ?
O3 N1 C4 119.6(3) . . ?
O3 N1 C3 119.0(4) . . ?
C4 N1 C3 121.4(4) . . ?
C6 O1 La1 146.8(3) . . ?
C6 O2 La1 131.4(3) . 2_665 ?
N1 O3 La1 133.2(2) . 1_554 ?
S1 O4 La1 138.24(15) . 2_675 ?
S1 O4 La1 102.72(13) . . ?
La1 O4 La1 116.78(10) 2_675 . ?
S1 O5 La1 143.16(17) . 2_665 ?
S1 O5 La1 100.49(14) . . ?
La1 O5 La1 108.24(9) 2_665 . ?
S1 O6 La1 145.91(18) . 1_655 ?
O7 S1 O6 111.30(17) . . ?
O7 S1 O5 110.71(17) . . ?
O6 S1 O5 110.76(18) . . ?
O7 S1 O4 110.67(17) . . ?
O6 S1 O4 109.21(17) . . ?
O5 S1 O4 103.94(16) . . ?
O7 S1 La1 129.70(12) . . ?
O6 S1 La1 118.96(13) . . ?
O5 S1 La1 53.19(11) . . ?
O4 S1 La1 51.06(10) . . ?

loop_
_geom_bond_atom_site_label_1
_geom_bond_atom_site_label_2
_geom_bond_distance
_geom_bond_site_symmetry_2
_geom_bond_publ_flag
La1 O1 2.449(3) . ?
La1 O3 2.472(3) 1_556 ?
La1 O6 2.487(3) 1_455 ?
La1 O2 2.543(3) 2_665 ?
La1 O5 2.560(3) 2_665 ?
La1 O4 2.587(3) 2_675 ?
La1 O8 2.617(4) . ?
La1 O4 2.635(3) . ?
La1 O5 2.691(3) . ?
La1 S1 3.3050(10) . ?
C1 C2 1.379(6) . ?
C1 C5 1.391(6) . ?
C1 C6 1.490(6) . ?
C2 C3 1.372(6) . ?
C3 N1 1.352(5) . ?
C4 N1 1.348(6) . ?
C4 C5 1.374(6) . ?
C6 O1 1.247(5) . ?
C6 O2 1.277(5) . ?
N1 O3 1.329(4) . ?
O2 La1 2.543(3) 2_665 ?
O3 La1 2.472(3) 1_554 ?
O4 S1 1.497(3) . ?
O4 La1 2.587(3) 2_675 ?
O5 S1 1.490(3) . ?
O5 La1 2.560(3) 2_665 ?
O6 S1 1.464(3) . ?
O6 La1 2.487(3) 1_655 ?
O7 S1 1.457(3) . ?
